data_7119359
loop_
_publ_author_name
Subhankar
Saha
Gautam
R.
Desiraju

_publ_section_title
;
 Using structural modularity in cocrystals to engineer properties:
 elasticity
;
_journal_name_full Chem.Commun.
_journal_page_first 7676
_journal_volume 52
_journal_year 2016
_chemical_formula_sum 'C9 H6 Cl2 N O3'
_chemical_formula_weight 247.05
_chemical_name_systematic 'Pyrazine; 3,5-dichlorosalicylic acid'
_space_group_crystal_system triclinic
_space_group_IT_number 2
_space_group_name_Hall '-P 1'
_space_group_name_H-M_alt 'P -1'
_symmetry_space_group_name_Hall '-P 1'
_symmetry_space_group_name_H-M 'P -1'
_atom_sites_solution_hydrogens geom
_audit_creation_method SHELXL-2014
_audit_update_record
;
2016-05-16 deposited with the CCDC.
2016-05-19 downloaded from the CCDC.
;
_cell_angle_alpha 68.43(4)
_cell_angle_beta 85.15(6)
_cell_angle_gamma 80.26(6)
_cell_formula_units_Z 2
_cell_length_a 3.777(7)
_cell_length_b 10.382(17)
_cell_length_c 13.45(2)
_cell_measurement_reflns_used 1530
_cell_measurement_temperature 173(2)
_cell_measurement_theta_max 33.5
_cell_measurement_theta_min 3.1
_cell_volume 483.3(14)
_computing_cell_refinement
;
CrystalClear-SM Expert 2.0 rc14 (Rigaku, 2009)
;
_computing_data_collection
;
CrystalClear-SM Expert 2.0 rc14 (Rigaku, 2009)
;
_computing_data_reduction
;
CrystalClear-SM Expert 2.0 rc14 (Rigaku, 2009)
;
_computing_structure_refinement 'SHELXL-14 (Sheldrick, 2014)'
_computing_structure_solution 'SHELXL-14 (Sheldrick, 2014)'
_diffrn_ambient_temperature 173(2)
_diffrn_detector_area_resol_mean 13.6612
_diffrn_measured_fraction_theta_full 0.997
_diffrn_measured_fraction_theta_max 0.997
_diffrn_measurement_device
;
XtaLABmini: Fixed Chi 2 circle
;
_diffrn_measurement_device_type
;
Rigaku Mercury375R (2x2 bin mode)
;
_diffrn_measurement_method 'profile data from \w-scans'
_diffrn_radiation_type MoK\a
_diffrn_radiation_wavelength 0.71073
_diffrn_reflns_av_R_equivalents 0.1173
_diffrn_reflns_av_unetI/netI 0.1024
_diffrn_reflns_Laue_measured_fraction_full 0.997
_diffrn_reflns_Laue_measured_fraction_max 0.997
_diffrn_reflns_limit_h_max 4
_diffrn_reflns_limit_h_min -4
_diffrn_reflns_limit_k_max 12
_diffrn_reflns_limit_k_min -12
_diffrn_reflns_limit_l_max 16
_diffrn_reflns_limit_l_min -16
_diffrn_reflns_number 4600
_diffrn_reflns_point_group_measured_fraction_full 0.997
_diffrn_reflns_point_group_measured_fraction_max 0.997
_diffrn_reflns_theta_full 25.242
_diffrn_reflns_theta_max 25.992
_diffrn_reflns_theta_min 1.629
_exptl_absorpt_coefficient_mu 0.654
_exptl_absorpt_correction_T_max 1.000
_exptl_absorpt_correction_T_min 0.641
_exptl_absorpt_correction_type multi-scan
_exptl_absorpt_process_details 'Jacobson, R. (1998) Private communication'
_exptl_crystal_colour Colorless
_exptl_crystal_density_diffrn 1.698
_exptl_crystal_description Block
_exptl_crystal_F_000 250
_exptl_crystal_recrystallization_method 'Re-crystallisation from solvent'
_exptl_crystal_size_max 0.110
_exptl_crystal_size_mid 0.110
_exptl_crystal_size_min 0.100
_refine_diff_density_max 0.492
_refine_diff_density_min -0.461
_refine_diff_density_rms 0.111
_refine_ls_extinction_coef .
_refine_ls_extinction_method none
_refine_ls_goodness_of_fit_ref 1.106
_refine_ls_hydrogen_treatment constr
_refine_ls_matrix_type full
_refine_ls_number_parameters 136
_refine_ls_number_reflns 1906
_refine_ls_number_restraints 0
_refine_ls_restrained_S_all 1.106
_refine_ls_R_factor_all 0.0668
_refine_ls_R_factor_gt 0.0531
_refine_ls_shift/su_max 0.000
_refine_ls_shift/su_mean 0.000
_refine_ls_structure_factor_coef Fsqd
_refine_ls_weighting_details 'w=1/[\s^2^(Fo^2^)+(0.0498P)^2^+0.5384P] where P=(Fo^2^+2Fc^2^)/3'
_refine_ls_weighting_scheme calc
_refine_ls_wR_factor_gt 0.1349
_refine_ls_wR_factor_ref 0.1561
_reflns_Friedel_coverage 0.000
_reflns_Friedel_fraction_full .
_reflns_Friedel_fraction_max .
_reflns_number_gt 1556
_reflns_number_total 1906
_reflns_threshold_expression 'I > 2\s(I)'
_cod_data_source_file c6cc03226e5.cif
_cod_data_source_block E4
_cod_database_code 7119359
_shelx_space_group_comment
;
The symmetry employed for this shelxl refinement is uniquely defined
by the following loop, which should always be used as a source of
symmetry information in preference to the above space-group names.
They are only intended as comments.
;
_shelx_estimated_absorpt_t_min 0.932
_shelx_estimated_absorpt_t_max 0.937
_shelxl_version_number 2014-3
_solvent_exptl_crystal_recrystallization_method MeOH

loop_
_space_group_symop_operation_xyz
'x, y, z'
'-x, -y, -z'

loop_
_atom_site_label
_atom_site_type_symbol
_atom_site_fract_x
_atom_site_fract_y
_atom_site_fract_z
_atom_site_U_iso_or_equiv
_atom_site_adp_type
_atom_site_occupancy
_atom_site_site_symmetry_order
_atom_site_calc_flag
_atom_site_refinement_flags_posn
_atom_site_refinement_flags_adp
_atom_site_refinement_flags_occupancy
_atom_site_disorder_assembly
_atom_site_disorder_group
C004 C -0.2644(9) 0.1193(4) -0.4345(3) 0.0164(7) Uani 1 1 d . . . . .
H004 H -0.3279 0.0957 -0.4919 0.020 Uiso 1 1 calc R U . . .
C005 C -0.2178(9) 0.2555(4) -0.4512(3) 0.0161(7) Uani 1 1 d . . . . .
C006 C -0.0655(9) 0.1884(4) -0.2664(3) 0.0159(7) Uani 1 1 d . . . . .
C007 C -0.1208(9) 0.0501(4) -0.2465(3) 0.0172(8) Uani 1 1 d . . . . .
C008 C -0.2168(9) 0.0183(4) -0.3331(3) 0.0154(7) Uani 1 1 d . . . . .
C009 C -0.1159(9) 0.2908(4) -0.3688(3) 0.0164(7) Uani 1 1 d . . . . .
H009 H -0.0806 0.3841 -0.3818 0.020 Uiso 1 1 calc R U . . .
C010 C 0.0461(10) 0.2246(4) -0.1770(3) 0.0201(8) Uani 1 1 d . . . . .
C011 C 0.4873(10) 0.3628(4) 0.0334(3) 0.0226(8) Uani 1 1 d . . . . .
H011 H 0.4824 0.2648 0.0599 0.027 Uiso 1 1 calc R U . . .
C013 C 0.6214(10) 0.4222(4) 0.0970(3) 0.0212(8) Uani 1 1 d . . . . .
H013 H 0.7060 0.3635 0.1660 0.025 Uiso 1 1 calc R U . . .
N1 N 0.3653(8) 0.4410(3) -0.0640(3) 0.0211(7) Uani 1 1 d . . . . .
O1 O -0.0826(7) -0.0546(3) -0.1500(2) 0.0250(6) Uani 1 1 d . . . . .
H1 H -0.0243 -0.0237 -0.1051 0.037 Uiso 1 1 calc R U . . .
O2 O 0.0801(8) 0.1408(3) -0.0855(2) 0.0319(7) Uani 1 1 d . . . . .
O3 O 0.1069(7) 0.3558(3) -0.2067(2) 0.0252(6) Uani 1 1 d . . . . .
H3 H 0.1688 0.3700 -0.1535 0.038 Uiso 1 1 calc R U . . .
Cl1 Cl -0.2821(2) -0.15132(9) -0.31233(7) 0.0217(3) Uani 1 1 d . . . . .
Cl2 Cl -0.2896(2) 0.38377(9) -0.57824(7) 0.0228(3) Uani 1 1 d . . . . .

loop_
_atom_site_aniso_label
_atom_site_aniso_U_11
_atom_site_aniso_U_22
_atom_site_aniso_U_33
_atom_site_aniso_U_23
_atom_site_aniso_U_13
_atom_site_aniso_U_12
C004 0.0188(16) 0.0177(19) 0.0137(18) -0.0072(15) -0.0026(13) -0.0003(14)
C005 0.0193(16) 0.0151(18) 0.0131(18) -0.0037(15) -0.0013(13) -0.0036(14)
C006 0.0194(16) 0.0178(18) 0.0114(17) -0.0067(15) -0.0005(13) -0.0016(14)
C007 0.0222(17) 0.0161(18) 0.0114(18) -0.0023(15) -0.0017(14) -0.0028(14)
C008 0.0203(16) 0.0138(18) 0.0151(18) -0.0082(15) -0.0007(13) -0.0029(14)
C009 0.0186(16) 0.0142(18) 0.0163(18) -0.0060(15) 0.0004(13) -0.0015(14)
C010 0.0245(18) 0.021(2) 0.0171(19) -0.0093(16) -0.0009(15) -0.0051(15)
C011 0.0297(19) 0.0170(19) 0.023(2) -0.0085(16) -0.0009(16) -0.0060(16)
C013 0.0283(19) 0.022(2) 0.0130(18) -0.0032(15) -0.0024(15) -0.0075(16)
N1 0.0284(16) 0.0226(18) 0.0165(16) -0.0102(14) -0.0019(13) -0.0065(14)
O1 0.0466(16) 0.0162(14) 0.0125(14) -0.0030(11) -0.0064(12) -0.0081(12)
O2 0.0589(19) 0.0248(16) 0.0138(15) -0.0044(13) -0.0095(13) -0.0127(14)
O3 0.0448(16) 0.0203(14) 0.0162(14) -0.0098(12) -0.0059(12) -0.0108(12)
Cl1 0.0373(5) 0.0131(5) 0.0167(5) -0.0052(4) -0.0039(4) -0.0078(4)
Cl2 0.0388(5) 0.0147(5) 0.0130(5) -0.0021(4) -0.0064(4) -0.0029(4)

loop_
_atom_type_symbol
_atom_type_description
_atom_type_scat_dispersion_real
_atom_type_scat_dispersion_imag
_atom_type_scat_source
C C 0.0033 0.0016 'International Tables Vol C Tables 4.2.6.8 and 6.1.1.4'
H H 0.0000 0.0000 'International Tables Vol C Tables 4.2.6.8 and 6.1.1.4'
N N 0.0061 0.0033 'International Tables Vol C Tables 4.2.6.8 and 6.1.1.4'
O O 0.0106 0.0060 'International Tables Vol C Tables 4.2.6.8 and 6.1.1.4'
Cl Cl 0.1484 0.1585 'International Tables Vol C Tables 4.2.6.8 and 6.1.1.4'

loop_
_geom_angle_atom_site_label_1
_geom_angle_atom_site_label_2
_geom_angle_atom_site_label_3
_geom_angle
_geom_angle_site_symmetry_1
_geom_angle_site_symmetry_3
C008 C004 C005 119.0(3) . .
C008 C004 H004 120.5 . .
C005 C004 H004 120.5 . .
C004 C005 C009 121.1(3) . .
C004 C005 Cl2 119.0(3) . .
C009 C005 Cl2 119.9(3) . .
C009 C006 C007 120.3(3) . .
C009 C006 C010 120.4(3) . .
C007 C006 C010 119.3(3) . .
O1 C007 C006 124.2(3) . .
O1 C007 C008 117.9(3) . .
C006 C007 C008 117.9(3) . .
C004 C008 C007 121.8(3) . .
C004 C008 Cl1 118.8(3) . .
C007 C008 Cl1 119.4(3) . .
C005 C009 C006 119.8(3) . .
C005 C009 H009 120.1 . .
C006 C009 H009 120.1 . .
O2 C010 O3 123.3(3) . .
O2 C010 C006 123.0(4) . .
O3 C010 C006 113.7(3) . .
N1 C011 C013 121.3(4) . .
N1 C011 H011 119.4 . .
C013 C011 H011 119.4 . .
N1 C013 C011 121.9(4) 2_665 .
N1 C013 H013 119.1 2_665 .
C011 C013 H013 119.1 . .
C013 N1 C011 116.8(3) 2_665 .
C007 O1 H1 109.5 . .
C010 O3 H3 109.5 . .

loop_
_geom_bond_atom_site_label_1
_geom_bond_atom_site_label_2
_geom_bond_distance
_geom_bond_site_symmetry_2
C004 C008 1.385(5) .
C004 C005 1.388(5) .
C004 H004 0.9500 .
C005 C009 1.389(5) .
C005 Cl2 1.747(4) .
C006 C009 1.400(5) .
C006 C007 1.409(6) .
C006 C010 1.496(5) .
C007 O1 1.351(5) .
C007 C008 1.412(5) .
C008 Cl1 1.736(5) .
C009 H009 0.9500 .
C010 O2 1.220(5) .
C010 O3 1.325(5) .
C011 N1 1.335(5) .
C011 C013 1.391(6) .
C011 H011 0.9500 .
C013 N1 1.332(5) 2_665
C013 H013 0.9500 .
N1 C013 1.332(5) 2_665
O1 H1 0.8400 .
O3 H3 0.8400 .

loop_
_geom_torsion_atom_site_label_1
_geom_torsion_atom_site_label_2
_geom_torsion_atom_site_label_3
_geom_torsion_atom_site_label_4
_geom_torsion
_geom_torsion_site_symmetry_1
_geom_torsion_site_symmetry_2
_geom_torsion_site_symmetry_3
_geom_torsion_site_symmetry_4
C008 C004 C005 C009 1.7(5) . . . .
C008 C004 C005 Cl2 -178.3(3) . . . .
C009 C006 C007 O1 -179.1(3) . . . .
C010 C006 C007 O1 0.6(5) . . . .
C009 C006 C007 C008 1.9(5) . . . .
C010 C006 C007 C008 -178.4(3) . . . .
C005 C004 C008 C007 -0.3(5) . . . .
C005 C004 C008 Cl1 179.0(3) . . . .
O1 C007 C008 C004 179.5(3) . . . .
C006 C007 C008 C004 -1.4(5) . . . .
O1 C007 C008 Cl1 0.1(4) . . . .
C006 C007 C008 Cl1 179.2(3) . . . .
C004 C005 C009 C006 -1.2(5) . . . .
Cl2 C005 C009 C006 178.7(3) . . . .
C007 C006 C009 C005 -0.6(5) . . . .
C010 C006 C009 C005 179.7(3) . . . .
C009 C006 C010 O2 177.0(3) . . . .
C007 C006 C010 O2 -2.7(6) . . . .
C009 C006 C010 O3 -3.4(5) . . . .
C007 C006 C010 O3 176.8(3) . . . .
N1 C011 C013 N1 0.0(6) . . . 2_665
C013 C011 N1 C013 0.0(6) . . . 2_665
